data_7224876
loop_
_publ_author_name
'Russell, Samantha E.'
'Gosset, Cyrille'
'Agache, Xavier'
'Volkringer, Christophe'
'Henry, Natacha'
'Decadt, Roel'
'Van Deun, Rik'
'Visseaux, Marc'
'Loiseau, Thierry'

_publ_section_title
;
 A new series of trivalent lanthanide (Ce, Pr, Nd, Sm, Eu, Gd, Tb, Dy)
 coordination polymers with a 1,2-cyclohexanedicarboxylate ligand:
 synthesis, crystal structure, luminescence and catalytic properties
;
_journal_issue 20
_journal_name_full CrystEngComm
_journal_page_first 3594
_journal_paper_doi 10.1039/C6CE00101G
_journal_volume 18
_journal_year 2016
_chemical_formula_moiety '1(dY 3+).  1(C8 O4 H10 2-). 1(C1 O2 H1 1-) 1(H2 O)'
_chemical_formula_sum 'C9 H13 Dy O7'
_chemical_formula_weight 395.7
_chemical_name_systematic ' ?'
_space_group_IT_number 14
_symmetry_cell_setting monoclinic
_symmetry_Int_Tables_number 14
_symmetry_space_group_name_Hall '-P 2ybc'
_symmetry_space_group_name_H-M 'P 1 21/c 1'
_audit_update_record
;
2016-03-25 deposited with the CCDC.
2016-04-06 downloaded from the CCDC.
;
_cell_angle_alpha 90
_cell_angle_beta 99.966(10)
_cell_angle_gamma 90
_cell_formula_units_Z 4
_cell_length_a 11.407(3)
_cell_length_b 7.7149(16)
_cell_length_c 12.942(3)
_cell_measurement_reflns_used 8110
_cell_measurement_temperature 293
_cell_measurement_theta_max 26.345
_cell_measurement_theta_min 3.086
_cell_volume 1121.8(5)
_diffrn_ambient_temperature 293
_diffrn_measured_fraction_theta_full 1
_diffrn_measured_fraction_theta_max 1
_diffrn_measurement_device 'four-circle diffractometer'
_diffrn_measurement_device_type 'Bruker CCD'
_diffrn_radiation_monochromator graphite
_diffrn_radiation_probe x-ray
_diffrn_radiation_source 'X-ray tube'
_diffrn_radiation_type 'Mo K\a'
_diffrn_radiation_wavelength 0.71073
_diffrn_reflns_av_R_equivalents 0.0416
_diffrn_reflns_av_sigmaI/netI 0.0581
_diffrn_reflns_limit_h_max 14
_diffrn_reflns_limit_h_min -14
_diffrn_reflns_limit_k_max 9
_diffrn_reflns_limit_k_min -9
_diffrn_reflns_limit_l_max 16
_diffrn_reflns_limit_l_min -16
_diffrn_reflns_number 17869
_diffrn_reflns_theta_full 26.39
_diffrn_reflns_theta_max 26.39
_diffrn_reflns_theta_min 1.81
_exptl_absorpt_coefficient_mu 6.682
_exptl_absorpt_correction_T_max 0.745373
_exptl_absorpt_correction_T_min 0.612041
_exptl_absorpt_correction_type multi-scan
_exptl_absorpt_process_details twinabs
_exptl_crystal_colour green
_exptl_crystal_density_diffrn 2.343
_exptl_crystal_description palet
_exptl_crystal_F_000 748
_exptl_crystal_size_max 0.115
_exptl_crystal_size_mid 0.065
_exptl_crystal_size_min 0.035
_refine_diff_density_max 0.47
_refine_diff_density_min -0.60
_refine_ls_extinction_method none
_refine_ls_goodness_of_fit_gt 1.15
_refine_ls_goodness_of_fit_ref 1.09
_refine_ls_hydrogen_treatment constr
_refine_ls_number_constraints 44
_refine_ls_number_parameters 155
_refine_ls_number_reflns 11869
_refine_ls_number_restraints 0
_refine_ls_R_factor_all 0.0434
_refine_ls_R_factor_gt 0.0305
_refine_ls_shift/su_max 0.0355
_refine_ls_shift/su_mean 0.0030
_refine_ls_structure_factor_coef F
_refine_ls_weighting_details w=1/(\s^2^(F)+0.0001F^2^)
_refine_ls_weighting_scheme sigma
_refine_ls_wR_factor_gt 0.0347
_refine_ls_wR_factor_ref 0.0364
_reflns_number_gt 9714
_reflns_number_total 11869
_reflns_threshold_expression I>3\s(I)
_cod_data_source_file c6ce00101g2.cif
_cod_data_source_block I
_cod_depositor_comments
;
The following automatic conversions were performed:

'_diffrn_radiation_probe' value 'X-ray' changed to 'x-ray' according
to
/usr/data/users/saulius/crontab/automatic-downloads/rss-feeds/RSC/lib/dictionaries/cif_core.dic
dictionary named 'cif_core.dic' version 2.4.2 from 2011-04-26.

Automatic conversion script
Id: cif_fix_values 4268 2015-11-12 08:31:59Z antanas 

 Adding full bibliography for 7224870--7224876.cif.
;
_cod_original_cell_volume 1121.7(4)
_cod_original_sg_symbol_Hall '-P 2ycb'
_cod_original_formula_sum 'C9 H13 Dy1 O7'
_cod_database_code 7224876

loop_
_space_group_symop_id
_space_group_symop_operation_xyz
1 x,y,z
2 -x,y+1/2,-z+1/2
3 -x,-y,-z
4 x,-y+1/2,z+1/2

loop_
_atom_site_label
_atom_site_type_symbol
_atom_site_fract_x
_atom_site_fract_y
_atom_site_fract_z
_atom_site_adp_type
_atom_site_U_iso_or_equiv
_atom_site_site_symmetry_multiplicity
_atom_site_occupancy
_atom_site_calc_flag
Dy Dy 0.021737(15) 0.530601(16) 0.213892(13) Uani 0.01687(5) 4 1 d
O12a O -0.1530(2) 0.4777(3) 0.08731(19) Uani 0.0256(9) 4 1 d
O82a O -0.1041(2) 0.0033(3) -0.1609(2) Uani 0.0299(9) 4 1 d
O11b O -0.10301(19) 0.7824(3) 0.1929(2) Uani 0.0213(8) 4 1 d
O81a O -0.1124(2) 0.2804(3) -0.11598(18) Uani 0.0246(9) 4 1 d
O1w O 0.0997(2) 0.3613(3) 0.08554(19) Uani 0.0294(9) 4 1 d
O11a O -0.0987(2) 0.2276(3) 0.15638(18) Uani 0.0282(9) 4 1 d
C1b C -0.2142(3) 0.8120(4) 0.1877(3) Uani 0.0248(12) 4 1 d
C6a C -0.3407(3) -0.0130(5) -0.1035(4) Uani 0.0427(15) 4 1 d
C7a C -0.2318(3) 0.0758(4) -0.0413(3) Uani 0.0233(13) 4 1 d
C8a C -0.1425(3) 0.1245(4) -0.1111(2) Uani 0.0180(11) 4 1 d
C5a C -0.4208(4) 0.1126(6) -0.1733(4) Uani 0.0572(19) 4 1 d
O12b O -0.2516(2) 0.9498(3) 0.2163(2) Uani 0.0355(9) 4 1 d
C2a C -0.2723(3) 0.2291(4) 0.0221(3) Uani 0.0207(11) 4 1 d
C1a C -0.1686(3) 0.3171(5) 0.0913(3) Uani 0.0207(12) 4 1 d
C4a C -0.4620(3) 0.2608(6) -0.1089(4) Uani 0.0445(16) 4 1 d
C3a C -0.3537(3) 0.3565(5) -0.0461(3) Uani 0.0310(14) 4 1 d
H1b H -0.270247 0.723401 0.160557 Uiso 0.0297 4 1 d
H6aa H -0.31565 -0.10349 -0.145784 Uiso 0.0513 4 1 d
H6ab H -0.38505 -0.068151 -0.056114 Uiso 0.0513 4 1 d
H7a H -0.18933 -0.003219 0.009058 Uiso 0.028 4 1 d
H5aa H -0.488935 0.051681 -0.209797 Uiso 0.0687 4 1 d
H5ab H -0.378612 0.1597 -0.224929 Uiso 0.0687 4 1 d
H2a H -0.320114 0.178982 0.06844 Uiso 0.0248 4 1 d
H4aa H -0.509412 0.340955 -0.155208 Uiso 0.0534 4 1 d
H4ab H -0.51004 0.214583 -0.061394 Uiso 0.0534 4 1 d
H3aa H -0.380755 0.443036 -0.002353 Uiso 0.0372 4 1 d
H3ab H -0.310254 0.412913 -0.093747 Uiso 0.0372 4 1 d

loop_
_atom_site_aniso_label
_atom_site_aniso_type_symbol
_atom_site_aniso_U_11
_atom_site_aniso_U_22
_atom_site_aniso_U_33
_atom_site_aniso_U_12
_atom_site_aniso_U_13
_atom_site_aniso_U_23
Dy Dy 0.02470(8) 0.01206(7) 0.01474(8) -0.00009(8) 0.00589(8) -0.00018(7)
O12a O 0.0358(16) 0.0175(14) 0.0226(14) -0.0032(11) 0.0020(12) -0.0066(10)
O82a O 0.0407(16) 0.0210(14) 0.0331(15) -0.0051(11) 0.0208(15) -0.0060(11)
O11b O 0.0196(12) 0.0182(13) 0.0243(13) -0.0003(9) -0.0012(13) -0.0003(12)
O81a O 0.0359(15) 0.0155(14) 0.0262(15) -0.0020(11) 0.0158(12) 0.0000(10)
O1w O 0.0416(15) 0.0233(14) 0.0270(15) -0.0006(11) 0.0167(14) -0.0028(11)
O11a O 0.0254(13) 0.0349(16) 0.0231(15) 0.0048(12) 0.0007(12) 0.0140(11)
C1b C 0.029(2) 0.019(2) 0.025(2) -0.0027(15) 0.000(2) 0.0045(17)
C6a C 0.043(2) 0.040(3) 0.049(3) -0.0224(19) 0.017(2) -0.024(2)
C7a C 0.040(2) 0.0114(19) 0.021(2) -0.0039(16) 0.0115(17) -0.0014(14)
C8a C 0.0230(19) 0.018(2) 0.0134(17) 0.0010(15) 0.0030(15) -0.0005(14)
C5a C 0.047(3) 0.084(4) 0.038(3) -0.024(3) 0.001(2) -0.018(3)
O12b O 0.0360(15) 0.0299(15) 0.0431(17) 0.0069(13) 0.0134(13) 0.0011(12)
C2a C 0.0205(18) 0.0239(19) 0.018(2) -0.0040(15) 0.0053(16) 0.0000(15)
C1a C 0.023(2) 0.030(2) 0.0108(19) 0.0000(16) 0.0092(16) -0.0033(16)
C4a C 0.032(2) 0.064(3) 0.036(3) -0.006(2) 0.001(2) 0.002(2)
C3a C 0.025(2) 0.035(2) 0.033(2) 0.0017(17) 0.0054(19) 0.0048(17)

loop_
_atom_type_symbol
_atom_type_scat_dispersion_real
_atom_type_scat_dispersion_imag
_atom_type_scat_source
C 0.0033 0.0016 'International Tables Vol C tables 4.2.6.8 and 6.1.1.1'
H 0.0000 0.0000 'International Tables Vol C tables 4.2.6.8 and 6.1.1.1'
Dy -0.1892 4.4098 'International Tables Vol C tables 4.2.6.8 and 6.1.1.1'
O 0.0106 0.0060 'International Tables Vol C tables 4.2.6.8 and 6.1.1.1'

loop_
_geom_angle_atom_site_label_1
_geom_angle_atom_site_label_2
_geom_angle_atom_site_label_3
_geom_angle_site_symmetry_1
_geom_angle_site_symmetry_3
_geom_angle
O82a Dy O11b 4_555 2_545 77.95(9)
O82a Dy O81a 4_555 3_565 146.82(8)
O82a Dy O11a 4_555 2_555 76.96(9)
O11b Dy O81a 2_545 3_565 128.49(8)
O11b Dy O11a 2_545 2_555 95.48(8)
O81a Dy O11a 3_565 2_555 80.39(8)
O11b C1b O12b . . 122.2(3)
C7a C6a C5a . . 112.3(3)
C6a C7a C8a . . 111.5(3)
C6a C7a C2a . . 109.4(3)
C8a C7a C2a . . 114.6(3)
O82a C8a O81a . . 124.3(3)
O82a C8a C7a . . 116.7(3)
O81a C8a C7a . . 119.0(3)
O12a C1a O11a . . 119.4(3)
O12a C1a C2a . . 121.4(3)
O11a C1a C2a . . 119.2(3)

loop_
_geom_bond_atom_site_label_1
_geom_bond_atom_site_label_2
_geom_bond_site_symmetry_2
_geom_bond_distance
Dy O82a 4_555 2.358(3)
Dy O11b 2_545 2.365(2)
Dy O81a 3_565 2.292(3)
Dy O11a 2_555 2.321(2)
O82a C8a . 1.257(4)
O11b C1b . 1.279(4)
O81a C8a . 1.255(4)
C1b O12b . 1.226(4)
C6a C7a . 1.521(5)
C6a C5a . 1.517(6)
C7a C8a . 1.521(5)
C7a C2a . 1.554(5)
C1a O12a . 1.254(4)
C1a O11a . 1.261(4)
C1a C2a . 1.515(5)
C4a C5a . 1.536(7)
C3a C2a . 1.524(5)
H1b C1b . 0.96
H6aa C6a . 0.96
H6ab C6a . 0.96
H7a C7a . 0.96
H5aa C5a . 0.96
H5ab C5a . 0.96
H2a C2a . 0.96

loop_
_twin_individual_id
_twin_individual_mass_fraction_refined
_twin_individual_twin_matrix_11
_twin_individual_twin_matrix_12
_twin_individual_twin_matrix_13
_twin_individual_twin_matrix_21
_twin_individual_twin_matrix_22
_twin_individual_twin_matrix_23
_twin_individual_twin_matrix_31
_twin_individual_twin_matrix_32
_twin_individual_twin_matrix_33
1 0.6182(6) 1 0 0 0 1 0 0 0 1
2 0.3818(6) -1 0 0 0 -1 0 -0.3051 0 1
